data_4323965
loop_
_publ_author_name
'Hans Fuhrmann'
'Simon Brenner'
'Perdita Arndt'
'Rhett Kempe'

_publ_contact_author
;
        Rhett Kempe
        MPG AG Komplexkatalyse
        an der Universit\"at Rostock
        Buchbinderstr. 5-6
        18055 Rostock
        Bundesrepublik Deutschland
;
_publ_contact_author_email RKempe@Chemie1.Uni-Rostock.De
_publ_section_title
;
 Octahedral Group 4 Metal Complexes That Contain Amine, Amido, and
 Aminopyridinato Ligands: Synthesis, Structure, and Application in
 \a-Olefin Oligo- and Polymerization
;
_journal_name_full 'Inorganic Chemistry'
_journal_page_first 6742
_journal_page_last 6745
_journal_paper_doi 10.1021/ic960182r
_journal_volume 35
_journal_year 1996
_chemical_formula_sum 'C13 H28 Cl2 N4 Si Ti'
_chemical_formula_weight 387.28
_chemical_name_systematic
; 
 ? 
;
_space_group_IT_number 14
_symmetry_cell_setting monoclinic
_symmetry_space_group_name_Hall '-P 2ybc'
_symmetry_space_group_name_H-M 'P 1 21/c 1'
_atom_sites_solution_hydrogens geom
_atom_sites_solution_primary direct
_atom_sites_solution_secondary difmap
_audit_creation_method SHELXL
_cell_angle_alpha 90.00
_cell_angle_beta 110.38(1)
_cell_angle_gamma 90.00
_cell_formula_units_Z 8
_cell_length_a 16.754(2)
_cell_length_b 14.395(2)
_cell_length_c 17.890(3)
_cell_measurement_reflns_used 2000
_cell_measurement_temperature 293(2)
_cell_measurement_theta_max 24
_cell_measurement_theta_min 4
_cell_volume 4044.5(10)
_computing_cell_refinement STOE-CELL
_computing_data_collection STOE-EXPOSE
_computing_data_reduction STOE-INTEGRATE
_computing_molecular_graphics XP-SIEMENS
_computing_publication_material SHELXL-93
_computing_structure_refinement 'SHELXL-93 (Sheldrick, 1993)'
_computing_structure_solution 'SHELXS-86 (Sheldrick, 1990)'
_diffrn_ambient_temperature 293(2)
_diffrn_measurement_device STOE-IPDS
_diffrn_measurement_method 'laser scanned imaging plate'
_diffrn_radiation_monochromator graphite
_diffrn_radiation_source 'fine-focus sealed tube'
_diffrn_radiation_type MoK\a
_diffrn_radiation_wavelength 0.71069
_diffrn_reflns_av_R_equivalents 0.0453
_diffrn_reflns_av_sigmaI/netI 0.0725
_diffrn_reflns_limit_h_max 17
_diffrn_reflns_limit_h_min -19
_diffrn_reflns_limit_k_max 16
_diffrn_reflns_limit_k_min -16
_diffrn_reflns_limit_l_max 20
_diffrn_reflns_limit_l_min 0
_diffrn_reflns_number 11891
_diffrn_reflns_theta_max 24.33
_diffrn_reflns_theta_min 1.86
_diffrn_standards_interval_time 360
_diffrn_standards_number 50-200
_exptl_absorpt_coefficient_mu 0.746
_exptl_crystal_colour brown
_exptl_crystal_density_diffrn 1.272
_exptl_crystal_description prism
_exptl_crystal_F_000 1632
_exptl_crystal_size_max 0.7
_exptl_crystal_size_mid 0.5
_exptl_crystal_size_min 0.2
_refine_diff_density_max 0.320
_refine_diff_density_min -0.297
_refine_diff_density_rms 0.056
_refine_ls_extinction_coef 0.0014(2)
_refine_ls_extinction_expression Fc^*^=kFc[1+0.001xFc^2^\l^3^/sin(2\q)]^-1/4^
_refine_ls_extinction_method SHELXL
_refine_ls_goodness_of_fit_all 0.885
_refine_ls_goodness_of_fit_obs 1.022
_refine_ls_matrix_type full
_refine_ls_number_parameters 380
_refine_ls_number_reflns 6501
_refine_ls_number_restraints 0
_refine_ls_restrained_S_all 0.885
_refine_ls_restrained_S_obs 1.022
_refine_ls_R_factor_all 0.0848
_refine_ls_R_factor_obs 0.0414
_refine_ls_shift/esd_max -0.001
_refine_ls_shift/esd_mean 0.000
_refine_ls_structure_factor_coef Fsqd
_refine_ls_weighting_details 'w=1/[\s^2^(Fo^2^)+(0.0622P)^2^+0.0000P] where P=(Fo^2^+2Fc^2^)/3'
_refine_ls_weighting_scheme calc
_refine_ls_wR_factor_all 0.1131
_refine_ls_wR_factor_obs 0.0991
_reflns_number_observed 3876
_reflns_number_total 6501
_reflns_observed_criterion >2sigma(I)
_cod_data_source_file ic960182r_1.cif
_cod_data_source_block 520
_cod_depositor_comments
;
The following automatic conversions were performed:

'_refine_ls_weighting_scheme' value 'calc
w=1/[\s^2^(Fo^2^)+(0.0622P)^2^+0.0000P] where P=(Fo^2^+2Fc^2^)/3' was
changed to 'calc'. New tag '_refine_ls_weighting_details' was
created. The value of the new tag was set to
'w=1/[\s^2^(Fo^2^)+(0.0622P)^2^+0.0000P] where P=(Fo^2^+2Fc^2^)/3'.

Automatic conversion script
Id: cif_fix_values 3143 2015-03-26 13:38:13Z robertas 
;
_cod_original_cell_volume 4044.5(9)
_cod_database_code 4323965

loop_
_symmetry_equiv_pos_as_xyz
'x, y, z'
'-x, y+1/2, -z+1/2'
'-x, -y, -z'
'x, -y-1/2, z-1/2'

loop_
_atom_site_aniso_label
_atom_site_aniso_U_11
_atom_site_aniso_U_22
_atom_site_aniso_U_33
_atom_site_aniso_U_23
_atom_site_aniso_U_13
_atom_site_aniso_U_12
C1 0.046(2) 0.041(2) 0.037(2) -0.002(2) 0.012(2) -0.006(2)
C2 0.036(2) 0.036(2) 0.035(2) -0.0055(15) 0.0136(15) -0.0034(14)
C3 0.052(2) 0.038(2) 0.051(2) 0.009(2) 0.025(2) 0.002(2)
C4 0.065(3) 0.053(2) 0.041(2) 0.009(2) 0.017(2) 0.006(2)
C5 0.055(2) 0.058(2) 0.046(2) 0.001(2) 0.004(2) 0.000(2)
C6 0.084(3) 0.051(2) 0.083(3) 0.019(2) 0.030(3) -0.011(2)
C7 0.043(2) 0.038(2) 0.043(2) 0.001(2) 0.013(2) -0.003(2)
C8 0.040(2) 0.034(2) 0.041(2) 0.0062(15) 0.015(2) 0.0050(15)
C9 0.062(2) 0.038(2) 0.046(2) -0.001(2) 0.026(2) 0.000(2)
C10 0.064(3) 0.045(2) 0.052(2) 0.019(2) 0.013(2) 0.008(2)
C11 0.049(2) 0.057(2) 0.060(2) 0.021(2) 0.002(2) 0.006(2)
C12 0.081(3) 0.048(2) 0.087(3) 0.014(2) 0.038(3) -0.010(2)
C13 0.134(5) 0.111(4) 0.082(3) -0.037(3) 0.054(4) -0.004(4)
C14 0.136(5) 0.050(3) 0.168(5) -0.007(3) 0.096(4) 0.020(3)
C15 0.077(3) 0.092(3) 0.095(4) -0.033(3) 0.033(3) -0.001(3)
C16 0.078(3) 0.070(3) 0.133(4) 0.026(3) 0.055(3) 0.035(2)
C17 0.139(5) 0.081(3) 0.090(4) -0.017(3) 0.047(3) 0.030(3)
C18 0.123(5) 0.166(6) 0.066(3) -0.029(3) 0.024(3) -0.031(4)
C19 0.110(4) 0.092(3) 0.084(3) -0.029(3) 0.049(3) 0.013(3)
C20 0.181(6) 0.052(3) 0.107(4) -0.020(3) 0.067(4) -0.029(3)
C21 0.064(3) 0.079(3) 0.115(4) 0.040(3) 0.013(3) 0.010(2)
C22 0.085(3) 0.093(4) 0.073(3) -0.021(3) -0.012(3) -0.003(3)
C23 0.056(3) 0.106(4) 0.096(3) 0.015(3) 0.028(2) 0.021(2)
C24 0.077(3) 0.063(3) 0.108(4) 0.034(3) -0.012(3) -0.002(2)
C25 0.053(3) 0.129(4) 0.120(4) 0.051(4) 0.014(3) -0.006(3)
C26 0.106(4) 0.186(6) 0.058(3) -0.039(3) -0.011(3) 0.049(4)
N1 0.041(2) 0.0342(14) 0.044(2) 0.0045(12) 0.0153(13) 0.0025(12)
N2 0.036(2) 0.041(2) 0.054(2) 0.0086(14) 0.0082(14) 0.0016(13)
N3 0.072(2) 0.049(2) 0.056(2) -0.009(2) 0.027(2) -0.013(2)
N4 0.075(2) 0.048(2) 0.090(3) -0.002(2) 0.055(2) 0.002(2)
N5 0.042(2) 0.0367(14) 0.0327(14) 0.0057(12) 0.0119(12) -0.0009(12)
N6 0.049(2) 0.0354(15) 0.037(2) 0.0031(13) 0.0081(14) -0.0017(13)
N7 0.086(2) 0.040(2) 0.056(2) -0.0053(15) 0.026(2) -0.005(2)
N8 0.044(2) 0.060(2) 0.084(2) 0.005(2) 0.030(2) -0.001(2)
Si1 0.0405(6) 0.0511(6) 0.0534(6) 0.0079(5) 0.0065(5) 0.0048(5)
Si2 0.0438(6) 0.0470(6) 0.0442(6) 0.0063(5) 0.0077(5) -0.0007(4)
Cl1 0.0868(8) 0.0513(6) 0.0797(7) 0.0202(5) 0.0413(6) 0.0034(5)
Cl2 0.0411(6) 0.0745(7) 0.1270(10) 0.0058(7) 0.0103(6) -0.0057(5)
Cl3 0.0803(8) 0.0669(7) 0.0921(8) 0.0265(6) 0.0500(7) 0.0044(6)
Cl4 0.0637(7) 0.0785(8) 0.1081(9) 0.0014(7) -0.0136(6) -0.0273(6)
Ti1 0.0415(4) 0.0347(3) 0.0527(4) 0.0017(3) 0.0158(3) -0.0015(3)
Ti2 0.0443(4) 0.0367(3) 0.0510(4) 0.0018(3) 0.0129(3) -0.0074(3)

loop_
_atom_site_label
_atom_site_type_symbol
_atom_site_fract_x
_atom_site_fract_y
_atom_site_fract_z
_atom_site_U_iso_or_equiv
_atom_site_thermal_displace_type
_atom_site_occupancy
_atom_site_calc_flag
_atom_site_refinement_flags
_atom_site_disorder_group
C1 C 0.7565(2) -0.2309(2) 0.6281(2) 0.0418(8) Uani 1 d . .
H1 H 0.7095(2) -0.2510(2) 0.5856(2) 0.050 Uiso 1 calc R .
C2 C 0.7927(2) -0.1439(2) 0.6250(2) 0.0351(7) Uani 1 d . .
C3 C 0.7902(2) -0.2866(2) 0.6941(2) 0.0449(8) Uani 1 d . .
C4 C 0.8615(2) -0.2551(2) 0.7563(2) 0.0532(10) Uani 1 d . .
H4 H 0.8854(2) -0.2914(2) 0.8016(2) 0.064 Uiso 1 calc R .
C5 C 0.8959(2) -0.1709(2) 0.7502(2) 0.0564(10) Uani 1 d . .
H5 H 0.9439(2) -0.1507(2) 0.7916(2) 0.068 Uiso 1 calc R .
C6 C 0.7526(3) -0.3801(2) 0.6994(2) 0.0723(12) Uani 1 d . .
H6A H 0.7845(3) -0.4088(2) 0.7493(2) 0.108 Uiso 1 calc R .
H6B H 0.7549(3) -0.4187(2) 0.6564(2) 0.108 Uiso 1 calc R .
H6C H 0.6944(3) -0.3727(2) 0.6957(2) 0.108 Uiso 1 calc R .
C7 C 0.7455(2) 0.2218(2) 0.8532(2) 0.0416(8) Uani 1 d . .
H7 H 0.8025(2) 0.2285(2) 0.8848(2) 0.050 Uiso 1 calc R .
C8 C 0.6995(2) 0.1432(2) 0.8617(2) 0.0378(8) Uani 1 d . .
C9 C 0.7056(2) 0.2888(2) 0.7980(2) 0.0466(9) Uani 1 d . .
C10 C 0.6203(2) 0.2782(2) 0.7523(2) 0.0557(10) Uani 1 d . .
H10 H 0.5927(2) 0.3227(2) 0.7144(2) 0.067 Uiso 1 calc R .
C11 C 0.5773(2) 0.2022(2) 0.7634(2) 0.0600(11) Uani 1 d . .
H11 H 0.5197(2) 0.1960(2) 0.7334(2) 0.072 Uiso 1 calc R .
C12 C 0.7537(3) 0.3729(2) 0.7866(3) 0.0701(12) Uani 1 d . .
H12A H 0.7161(3) 0.4121(2) 0.7461(3) 0.105 Uiso 1 calc R .
H12B H 0.8002(3) 0.3534(2) 0.7706(3) 0.105 Uiso 1 calc R .
H12C H 0.7754(3) 0.4068(2) 0.8358(3) 0.105 Uiso 1 calc R .
C13 C 0.6464(3) 0.1177(3) 1.0468(3) 0.105(2) Uani 1 d . .
H13A H 0.6692(3) 0.0570(3) 1.0638(3) 0.157 Uiso 1 calc R .
H13B H 0.6238(3) 0.1431(3) 1.0849(3) 0.157 Uiso 1 calc R .
H13C H 0.6907(3) 0.1574(3) 1.0428(3) 0.157 Uiso 1 calc R .
C14 C 0.5425(3) 0.2043(3) 0.9422(3) 0.107(2) Uani 1 d . .
H14A H 0.4977(3) 0.2000(3) 0.8912(3) 0.161 Uiso 1 calc R .
H14B H 0.5867(3) 0.2442(3) 0.9380(3) 0.161 Uiso 1 calc R .
H14C H 0.5201(3) 0.2296(3) 0.9806(3) 0.161 Uiso 1 calc R .
C15 C 0.9058(3) -0.1518(3) 0.4879(3) 0.0872(15) Uani 1 d . .
H15A H 0.8774(3) -0.1015(3) 0.4538(3) 0.131 Uiso 1 calc R .
H15B H 0.8646(3) -0.1969(3) 0.4904(3) 0.131 Uiso 1 calc R .
H15C H 0.9452(3) -0.1805(3) 0.4668(3) 0.131 Uiso 1 calc R .
C16 C 0.9954(3) -0.1945(3) 0.6196(3) 0.0889(15) Uani 1 d . .
H16A H 1.0261(3) -0.1717(3) 0.6723(3) 0.133 Uiso 1 calc R .
H16B H 1.0345(3) -0.2232(3) 0.5982(3) 0.133 Uiso 1 calc R .
H16C H 0.9540(3) -0.2393(3) 0.6221(3) 0.133 Uiso 1 calc R .
C17 C 0.6811(3) -0.1255(3) 0.8029(3) 0.102(2) Uani 1 d . .
H17A H 0.7167(3) -0.1270(3) 0.8581(3) 0.152 Uiso 1 calc R .
H17B H 0.7138(3) -0.1045(3) 0.7714(3) 0.152 Uiso 1 calc R .
H17C H 0.6596(3) -0.1867(3) 0.7860(3) 0.152 Uiso 1 calc R .
C18 C 0.5575(3) -0.0615(4) 0.7080(3) 0.121(2) Uani 1 d . .
H18A H 0.5112(3) -0.0192(4) 0.7015(3) 0.181 Uiso 1 calc R .
H18B H 0.5353(3) -0.1225(4) 0.6911(3) 0.181 Uiso 1 calc R .
H18C H 0.5900(3) -0.0409(4) 0.6763(3) 0.181 Uiso 1 calc R .
C19 C 0.7481(3) 0.0841(3) 0.6733(3) 0.091(2) Uani 1 d . .
H19A H 0.7211(3) 0.0259(3) 0.6535(3) 0.137 Uiso 1 calc R .
H19B H 0.7123(3) 0.1342(3) 0.6451(3) 0.137 Uiso 1 calc R .
H19C H 0.7572(3) 0.0892(3) 0.7292(3) 0.137 Uiso 1 calc R .
C20 C 0.8716(4) 0.1772(3) 0.6907(3) 0.109(2) Uani 1 d . .
H20A H 0.9251(4) 0.1797(3) 0.6823(3) 0.164 Uiso 1 calc R .
H20B H 0.8812(4) 0.1827(3) 0.7467(3) 0.164 Uiso 1 calc R .
H20C H 0.8360(4) 0.2274(3) 0.6626(3) 0.164 Uiso 1 calc R .
C21 C 0.8356(3) -0.0710(3) 1.0180(3) 0.091(2) Uani 1 d . .
H21A H 0.8110(3) -0.1184(3) 0.9791(3) 0.136 Uiso 1 calc R .
H21B H 0.8050(3) -0.0674(3) 1.0544(3) 0.136 Uiso 1 calc R .
H21C H 0.8942(3) -0.0859(3) 1.0470(3) 0.136 Uiso 1 calc R .
C22 C 0.8773(3) 0.1300(3) 1.0445(3) 0.094(2) Uani 1 d . .
H22A H 0.8749(3) 0.1896(3) 1.0197(3) 0.141 Uiso 1 calc R .
H22B H 0.9356(3) 0.1140(3) 1.0733(3) 0.141 Uiso 1 calc R .
H22C H 0.8464(3) 0.1323(3) 1.0807(3) 0.141 Uiso 1 calc R .
C23 C 0.8935(3) 0.0353(3) 0.9011(3) 0.0858(14) Uani 1 d . .
H23A H 0.8693(3) -0.0105(3) 0.8604(3) 0.129 Uiso 1 calc R .
H23B H 0.9510(3) 0.0182(3) 0.9319(3) 0.129 Uiso 1 calc R .
H23C H 0.8933(3) 0.0947(3) 0.8767(3) 0.129 Uiso 1 calc R .
C24 C 0.6650(3) 0.0597(3) 0.4591(3) 0.094(2) Uani 1 d . .
H24A H 0.7136(3) 0.0834(3) 0.4486(3) 0.141 Uiso 1 calc R .
H24B H 0.6583(3) 0.0928(3) 0.5031(3) 0.141 Uiso 1 calc R .
H24C H 0.6149(3) 0.0678(3) 0.4127(3) 0.141 Uiso 1 calc R .
C25 C 0.5864(3) -0.1075(4) 0.5032(3) 0.105(2) Uani 1 d . .
H25A H 0.5932(3) -0.1724(4) 0.5162(3) 0.157 Uiso 1 calc R .
H25B H 0.5367(3) -0.0986(4) 0.4566(3) 0.157 Uiso 1 calc R .
H25C H 0.5800(3) -0.0737(4) 0.5471(3) 0.157 Uiso 1 calc R .
C26 C 0.6867(3) -0.1294(4) 0.3968(3) 0.127(2) Uani 1 d . .
H26A H 0.7354(3) -0.1088(4) 0.3849(3) 0.191 Uiso 1 calc R .
H26B H 0.6360(3) -0.1184(4) 0.3517(3) 0.191 Uiso 1 calc R .
H26C H 0.6918(3) -0.1947(4) 0.4087(3) 0.191 Uiso 1 calc R .
N1 N 0.7239(2) 0.0678(2) 0.91096(15) 0.0396(7) Uani 1 d . .
N2 N 0.6159(2) 0.1359(2) 0.8166(2) 0.0461(7) Uani 1 d . .
N3 N 0.6127(2) -0.0644(2) 0.7927(2) 0.0577(8) Uani 1 d . .
N4 N 0.5777(2) 0.1109(2) 0.9681(2) 0.0642(9) Uani 1 d . .
H4A H 0.5350(2) 0.0818(2) 0.9794(2) 0.077 Uiso 1 calc R .
N5 N 0.7730(2) -0.0768(2) 0.56687(14) 0.0374(6) Uani 1 d . .
N6 N 0.8625(2) -0.1166(2) 0.68648(15) 0.0423(7) Uani 1 d . .
N7 N 0.8298(2) 0.0889(2) 0.6613(2) 0.0603(9) Uani 1 d . .
N8 N 0.9518(2) -0.1164(2) 0.5678(2) 0.0608(9) Uani 1 d . .
H8 H 0.9956(2) -0.0841(2) 0.5612(2) 0.073 Uiso 1 calc R .
Si1 Si 0.82948(6) 0.04181(7) 0.96736(6) 0.0510(3) Uani 1 d . .
Si2 Si 0.68048(6) -0.06487(7) 0.48375(6) 0.0470(3) Uani 1 d . .
Cl1 Cl 0.61021(7) -0.10289(7) 0.96666(6) 0.0694(3) Uani 1 d . .
Cl2 Cl 0.45467(6) 0.02544(8) 0.81444(8) 0.0859(4) Uani 1 d . .
Cl3 Cl 0.89093(7) 0.08491(7) 0.51248(7) 0.0745(3) Uani 1 d . .
Cl4 Cl 1.01820(7) 0.01590(8) 0.71238(8) 0.0949(4) Uani 1 d . .
Ti1 Ti 0.60228(4) 0.01190(4) 0.87354(4) 0.0431(2) Uani 1 d . .
Ti2 Ti 0.88139(4) -0.00249(4) 0.61858(4) 0.0450(2) Uani 1 d . .

loop_
_atom_type_symbol
_atom_type_description
_atom_type_scat_dispersion_real
_atom_type_scat_dispersion_imag
_atom_type_scat_source
C C 0.0033 0.0016 'International Tables Vol C Tables 4.2.6.8 and 6.1.1.4'
H H 0.0000 0.0000 'International Tables Vol C Tables 4.2.6.8 and 6.1.1.4'
N N 0.0061 0.0033 'International Tables Vol C Tables 4.2.6.8 and 6.1.1.4'
Si Si 0.0817 0.0704 'International Tables Vol C Tables 4.2.6.8 and 6.1.1.4'
Cl Cl 0.1484 0.1585 'International Tables Vol C Tables 4.2.6.8 and 6.1.1.4'
Ti Ti 0.2776 0.4457 'International Tables Vol C Tables 4.2.6.8 and 6.1.1.4'

loop_
_geom_angle_atom_site_label_1
_geom_angle_atom_site_label_2
_geom_angle_atom_site_label_3
_geom_angle
_geom_angle_site_symmetry_1
_geom_angle_site_symmetry_3
_geom_angle_publ_flag
C3 C1 C2 120.0(3) . . ?
N6 C2 N5 108.9(3) . . ?
N6 C2 C1 119.3(3) . . ?
N5 C2 C1 131.7(3) . . ?
N6 C2 Ti2 56.8(2) . . ?
N5 C2 Ti2 52.67(14) . . ?
C1 C2 Ti2 169.8(2) . . ?
C1 C3 C4 118.6(3) . . ?
C1 C3 C6 121.3(3) . . ?
C4 C3 C6 120.1(3) . . ?
C5 C4 C3 119.6(3) . . ?
N6 C5 C4 121.7(3) . . ?
C9 C7 C8 119.6(3) . . ?
N2 C8 N1 109.7(3) . . ?
N2 C8 C7 119.3(3) . . ?
N1 C8 C7 131.0(3) . . ?
N2 C8 Ti1 55.6(2) . . ?
N1 C8 Ti1 54.17(15) . . ?
C7 C8 Ti1 173.9(2) . . ?
C7 C9 C10 119.4(3) . . ?
C7 C9 C12 120.7(3) . . ?
C10 C9 C12 119.9(3) . . ?
C11 C10 C9 119.4(3) . . ?
N2 C11 C10 121.6(3) . . ?
C8 N1 Si1 123.9(2) . . ?
C8 N1 Ti1 93.5(2) . . ?
Si1 N1 Ti1 141.99(14) . . ?
C11 N2 C8 120.6(3) . . ?
C11 N2 Ti1 146.9(2) . . ?
C8 N2 Ti1 92.4(2) . . ?
C17 N3 C18 110.0(4) . . ?
C17 N3 Ti1 123.9(3) . . ?
C18 N3 Ti1 125.7(3) . . ?
C14 N4 C13 109.4(3) . . ?
C14 N4 Ti1 118.5(3) . . ?
C13 N4 Ti1 116.8(2) . . ?
C2 N5 Si2 128.6(2) . . ?
C2 N5 Ti2 94.8(2) . . ?
Si2 N5 Ti2 136.47(14) . . ?
C5 N6 C2 120.7(3) . . ?
C5 N6 Ti2 146.9(2) . . ?
C2 N6 Ti2 91.0(2) . . ?
C19 N7 C20 110.2(4) . . ?
C19 N7 Ti2 128.0(3) . . ?
C20 N7 Ti2 121.8(3) . . ?
C15 N8 C16 109.0(3) . . ?
C15 N8 Ti2 116.9(2) . . ?
C16 N8 Ti2 119.2(3) . . ?
N1 Si1 C22 112.0(2) . . ?
N1 Si1 C21 110.2(2) . . ?
C22 Si1 C21 107.7(2) . . ?
N1 Si1 C23 109.7(2) . . ?
C22 Si1 C23 108.4(2) . . ?
C21 Si1 C23 108.8(2) . . ?
N5 Si2 C25 111.9(2) . . ?
N5 Si2 C24 108.0(2) . . ?
C25 Si2 C24 108.2(2) . . ?
N5 Si2 C26 112.0(2) . . ?
C25 Si2 C26 107.2(3) . . ?
C24 Si2 C26 109.4(3) . . ?
N3 Ti1 N1 97.60(12) . . ?
N3 Ti1 N2 93.96(12) . . ?
N1 Ti1 N2 64.36(10) . . ?
N3 Ti1 Cl1 98.02(10) . . ?
N1 Ti1 Cl1 103.94(8) . . ?
N2 Ti1 Cl1 164.39(8) . . ?
N3 Ti1 Cl2 93.90(11) . . ?
N1 Ti1 Cl2 151.73(8) . . ?
N2 Ti1 Cl2 89.21(8) . . ?
Cl1 Ti1 Cl2 99.88(5) . . ?
N3 Ti1 N4 175.25(13) . . ?
N1 Ti1 N4 86.03(11) . . ?
N2 Ti1 N4 84.82(11) . . ?
Cl1 Ti1 N4 84.02(8) . . ?
Cl2 Ti1 N4 81.50(9) . . ?
N3 Ti1 C8 97.87(12) . . ?
N1 Ti1 C8 32.34(9) . . ?
N2 Ti1 C8 32.05(9) . . ?
Cl1 Ti1 C8 135.20(8) . . ?
Cl2 Ti1 C8 120.44(7) . . ?
N4 Ti1 C8 83.54(10) . . ?
N7 Ti2 N5 95.11(13) . . ?
N7 Ti2 N6 97.34(12) . . ?
N5 Ti2 N6 64.36(10) . . ?
N7 Ti2 Cl3 97.19(10) . . ?
N5 Ti2 Cl3 102.56(8) . . ?
N6 Ti2 Cl3 161.26(8) . . ?
N7 Ti2 Cl4 95.96(11) . . ?
N5 Ti2 Cl4 152.17(8) . . ?
N6 Ti2 Cl4 88.92(8) . . ?
Cl3 Ti2 Cl4 101.27(5) . . ?
N7 Ti2 N8 177.84(13) . . ?
N5 Ti2 N8 86.97(10) . . ?
N6 Ti2 N8 82.99(11) . . ?
Cl3 Ti2 N8 82.94(8) . . ?
Cl4 Ti2 N8 81.91(8) . . ?
N7 Ti2 C2 100.60(12) . . ?
N5 Ti2 C2 32.50(9) . . ?
N6 Ti2 C2 32.14(9) . . ?
Cl3 Ti2 C2 132.49(8) . . ?
Cl4 Ti2 C2 119.99(8) . . ?
N8 Ti2 C2 80.83(10) . . ?

loop_
_geom_bond_atom_site_label_1
_geom_bond_atom_site_label_2
_geom_bond_distance
_geom_bond_site_symmetry_2
_geom_bond_publ_flag
C1 C3 1.374(4) . ?
C1 C2 1.402(4) . ?
C2 N6 1.355(4) . ?
C2 N5 1.373(4) . ?
C2 Ti2 2.546(3) . ?
C3 C4 1.394(4) . ?
C3 C6 1.504(4) . ?
C4 C5 1.363(5) . ?
C5 N6 1.334(4) . ?
C7 C9 1.375(4) . ?
C7 C8 1.407(4) . ?
C8 N2 1.355(4) . ?
C8 N1 1.368(4) . ?
C8 Ti1 2.552(3) . ?
C9 C10 1.386(5) . ?
C9 C12 1.508(4) . ?
C10 C11 1.363(5) . ?
C11 N2 1.344(4) . ?
C13 N4 1.479(5) . ?
C14 N4 1.477(5) . ?
C15 N8 1.460(5) . ?
C16 N8 1.478(4) . ?
C17 N3 1.407(5) . ?
C18 N3 1.476(5) . ?
C19 N7 1.459(5) . ?
C20 N7 1.458(5) . ?
C21 Si1 1.845(4) . ?
C22 Si1 1.841(4) . ?
C23 Si1 1.858(4) . ?
C24 Si2 1.844(4) . ?
C25 Si2 1.835(4) . ?
C26 Si2 1.845(4) . ?
N1 Si1 1.745(3) . ?
N1 Ti1 2.073(3) . ?
N2 Ti1 2.107(3) . ?
N3 Ti1 1.872(3) . ?
N4 Ti1 2.355(3) . ?
N5 Si2 1.743(2) . ?
N5 Ti2 2.032(2) . ?
N6 Ti2 2.132(3) . ?
N7 Ti2 1.877(3) . ?
N8 Ti2 2.378(3) . ?
Cl1 Ti1 2.3172(11) . ?
Cl2 Ti1 2.3347(12) . ?
Cl3 Ti2 2.3286(12) . ?
Cl4 Ti2 2.3369(12) . ?
